data_4002755
loop_
_publ_author_name
'Fu, Chaoying'
'Beldon, Patrick J.'
'Perepichka, Dmitrii F.'

_publ_section_title
;
 H-Bonding Control of Supramolecular Ordering of Diketopyrrolopyrroles
;
_journal_issue 7
_journal_name_full 'Chemistry of Materials'
_journal_page_first 2979
_journal_paper_doi 10.1021/acs.chemmater.6b05327
_journal_volume 29
_journal_year 2017
_chemical_formula_moiety 'C14 H8 N2 O4, 2(C9 H18 O2)'
_chemical_formula_sum 'C32 H44 N2 O8'
_chemical_formula_weight 584.69
_chemical_name_systematic
;
 ?
;
_space_group_crystal_system triclinic
_space_group_IT_number 2
_space_group_name_Hall '-P 1'
_space_group_name_H-M_alt 'P -1'
_symmetry_space_group_name_Hall '-P 1'
_symmetry_space_group_name_H-M 'P -1'
_atom_sites_solution_hydrogens mixed
_atom_sites_solution_primary direct
_audit_creation_date 2014-09-08
_audit_creation_method
;
Olex2 1.2
(compiled 2014.08.28 svn.r2986 for OlexSys, GUI svn.r4874)
;
_cell_angle_alpha 78.9750(15)
_cell_angle_beta 85.3500(16)
_cell_angle_gamma 85.9650(16)
_cell_formula_units_Z 1
_cell_length_a 5.2636(2)
_cell_length_b 8.2569(3)
_cell_length_c 18.3521(6)
_cell_measurement_reflns_used 8135
_cell_measurement_temperature 100
_cell_measurement_theta_max 60.559
_cell_measurement_theta_min 4.282
_cell_volume 779.08(5)
_computing_cell_refinement 'SAINT v8.34A (Bruker, 2013)'
_computing_data_collection
;
APEX 2 (2013) Bruker AXS Inc., Madison, WI 53719-1173.
;
_computing_data_reduction 'SAINT v8.34A (Bruker, 2013)'
_computing_molecular_graphics 'Olex2 (Dolomanov et al., 2009)'
_computing_publication_material 'Olex2 (Dolomanov et al., 2009)'
_computing_structure_refinement 'XL (Sheldrick, 2008)'
_computing_structure_solution 'XT (Sheldrick, 2008)'
_diffrn_ambient_temperature 100
_diffrn_detector 'CMOS Area detector'
_diffrn_detector_area_resol_mean 10.24
_diffrn_detector_type 'Bruker Photon 100 CMOS Detector'
_diffrn_measured_fraction_theta_full 0.999
_diffrn_measured_fraction_theta_max 0.998
_diffrn_measurement_device 'k-geometry diffractometer'
_diffrn_measurement_device_type 'Bruker Venture Metaljet'
_diffrn_measurement_method '\w and \f scans'
_diffrn_radiation_collimation 'Focusing mirrors'
_diffrn_radiation_monochromator 'Helios MX Mirror Optics'
_diffrn_radiation_probe x-ray
_diffrn_radiation_type GaK\a
_diffrn_radiation_wavelength 1.34139
_diffrn_reflns_av_R_equivalents 0.0634
_diffrn_reflns_av_unetI/netI 0.0397
_diffrn_reflns_Laue_measured_fraction_full 0.999
_diffrn_reflns_Laue_measured_fraction_max 0.998
_diffrn_reflns_limit_h_max 6
_diffrn_reflns_limit_h_min -6
_diffrn_reflns_limit_k_max 10
_diffrn_reflns_limit_k_min -10
_diffrn_reflns_limit_l_max 23
_diffrn_reflns_limit_l_min -23
_diffrn_reflns_number 23463
_diffrn_reflns_point_group_measured_fraction_full 0.999
_diffrn_reflns_point_group_measured_fraction_max 0.998
_diffrn_reflns_theta_full 53.594
_diffrn_reflns_theta_max 60.700
_diffrn_reflns_theta_min 2.139
_diffrn_source 'Metal Jet'
_diffrn_source_target Ga
_diffrn_source_type 'Gallium Liquid Metal Jet Source'
_exptl_absorpt_coefficient_mu 0.468
_exptl_absorpt_correction_T_max 0.7519
_exptl_absorpt_correction_T_min 0.6523
_exptl_absorpt_correction_type multi-scan
_exptl_absorpt_process_details
;
SADABS-2014/2 (Bruker,2014) was used for absorption correction.
wR2(int) was 0.1018 before and 0.0727 after correction.
The Ratio of minimum to maximum transmission is 0.8675.
The \l/2 correction factor is 0.00150.
;
_exptl_crystal_colour orange
_exptl_crystal_colour_primary orange
_exptl_crystal_density_diffrn 1.246
_exptl_crystal_description plate
_exptl_crystal_F_000 314
_exptl_crystal_size_max 0.15
_exptl_crystal_size_mid 0.05
_exptl_crystal_size_min 0.02
_refine_diff_density_max 0.941
_refine_diff_density_min -0.406
_refine_diff_density_rms 0.142
_refine_ls_extinction_method none
_refine_ls_goodness_of_fit_ref 1.055
_refine_ls_hydrogen_treatment mixed
_refine_ls_matrix_type full
_refine_ls_number_parameters 199
_refine_ls_number_reflns 3574
_refine_ls_number_restraints 0
_refine_ls_restrained_S_all 1.055
_refine_ls_R_factor_all 0.1048
_refine_ls_R_factor_gt 0.0799
_refine_ls_shift/su_max 0.000
_refine_ls_shift/su_mean 0.000
_refine_ls_structure_factor_coef Fsqd
_refine_ls_weighting_details 'w=1/[\s^2^(Fo^2^)+(0.1532P)^2^+0.3708P] where P=(Fo^2^+2Fc^2^)/3'
_refine_ls_weighting_scheme calc
_refine_ls_wR_factor_gt 0.2165
_refine_ls_wR_factor_ref 0.2435
_reflns_Friedel_coverage 0.000
_reflns_number_gt 2580
_reflns_number_total 3574
_reflns_threshold_expression 'I > 2\s(I)'
_cod_data_source_file cm6b05327_si_002.cif
_cod_data_source_block pere58
_cod_depositor_comments
;
The following automatic conversions were performed:

'_diffrn_radiation_probe' value 'X-ray' changed to 'x-ray' according
to
/home/data/users/saulius/crontab/automatic-downloads/current/ACS/lib/dictionaries/cif_core.dic
dictionary named 'cif_core.dic' version 2.4.2 from 2011-04-26.

Automatic conversion script
Id: cif_fix_values 4973 2017-02-22 13:04:09Z antanas 
;
_cod_database_code 4002755
_shelxl_version_number 2014-3
_shelx_space_group_comment
;
The symmetry employed for this shelxl refinement is uniquely defined
by the following loop, which should always be used as a source of
symmetry information in preference to the above space-group names.
They are only intended as comments.
;
_shelx_estimated_absorpt_t_max 0.991
_shelx_estimated_absorpt_t_min 0.933
_olex2_refinement_description
;
1. Fixed Uiso
 At 1.2 times of:
  All C(H) groups, All C(H,H) groups
 At 1.5 times of:
  All C(H,H,H) groups
2.a Secondary CH2 refined with riding coordinates:
 C12(H12A,H12B), C13(H13A,H13B), C14(H14A,H14B), C15(H15A,H15B), C16(H16A,
 H16B), C17(H17A,H17B), C18(H18A,H18B)
2.b Aromatic/amide H refined with riding coordinates:
 C5(H5), C6(H6), C7(H7)
2.c Idealised Me refined as rotating group:
 C19(H19A,H19B,H19C)
;
_olex2_submission_special_instructions 'No special instructions were received'

loop_
_space_group_symop_operation_xyz
'x, y, z'
'-x, -y, -z'

loop_
_atom_site_label
_atom_site_type_symbol
_atom_site_fract_x
_atom_site_fract_y
_atom_site_fract_z
_atom_site_U_iso_or_equiv
_atom_site_adp_type
_atom_site_occupancy
_atom_site_site_symmetry_order
_atom_site_calc_flag
_atom_site_refinement_flags_posn
O1 O 0.4518(3) 0.6688(2) 0.92286(9) 0.0330(4) Uani 1 1 d .
O4 O -0.2292(4) 0.1185(2) 0.94891(11) 0.0462(5) Uani 1 1 d .
N1 N 0.2600(4) 0.4287(2) 0.91619(11) 0.0288(5) Uani 1 1 d .
H1 H 0.362(5) 0.402(3) 0.8829(16) 0.027(7) Uiso 1 1 d .
C1 C 0.2806(4) 0.5719(3) 0.94464(13) 0.0286(5) Uani 1 1 d .
C2 C 0.0494(4) 0.3434(3) 0.94798(13) 0.0285(5) Uani 1 1 d .
C3 C -0.0697(5) 0.4292(3) 1.00021(13) 0.0299(5) Uani 1 1 d .
C4 C -0.0149(5) 0.1987(3) 0.92337(13) 0.0297(5) Uani 1 1 d .
C5 C -0.2254(6) -0.0114(3) 0.90995(18) 0.0459(7) Uani 1 1 d .
H5 H -0.3523 -0.0900 0.9151 0.055 Uiso 1 1 calc R
C6 C -0.0131(6) -0.0072(4) 0.86396(16) 0.0493(8) Uani 1 1 d .
H6 H 0.0359 -0.0827 0.8316 0.059 Uiso 1 1 calc R
C7 C 0.1236(4) 0.1268(3) 0.87180(12) 0.0287(5) Uani 1 1 d .
H7 H 0.2809 0.1603 0.8462 0.034 Uiso 1 1 calc R
O11 O 0.6154(3) 0.4199(2) 0.79389(10) 0.0372(5) Uani 1 1 d .
O12 O 0.8161(4) 0.6305(2) 0.81999(10) 0.0359(4) Uani 1 1 d .
H12 H 0.708(10) 0.615(6) 0.856(3) 0.105(17) Uiso 1 1 d .
C11 C 0.7902(5) 0.5114(3) 0.78211(13) 0.0311(5) Uani 1 1 d .
C12 C 1.0034(5) 0.5026(3) 0.72233(14) 0.0341(6) Uani 1 1 d .
H12A H 1.0173 0.6133 0.6905 0.041 Uiso 1 1 calc R
H12B H 1.1665 0.4727 0.7462 0.041 Uiso 1 1 calc R
C13 C 0.9643(5) 0.3787(3) 0.67384(14) 0.0337(6) Uani 1 1 d .
H13A H 0.7940 0.4018 0.6537 0.040 Uiso 1 1 calc R
H13B H 0.9681 0.2663 0.7046 0.040 Uiso 1 1 calc R
C14 C 1.1676(5) 0.3839(3) 0.60951(14) 0.0336(6) Uani 1 1 d .
H14A H 1.1698 0.4979 0.5804 0.040 Uiso 1 1 calc R
H14B H 1.3369 0.3554 0.6299 0.040 Uiso 1 1 calc R
C15 C 1.1235(5) 0.2659(3) 0.55786(13) 0.0342(6) Uani 1 1 d .
H15A H 1.1264 0.1516 0.5868 0.041 Uiso 1 1 calc R
H15B H 0.9518 0.2922 0.5389 0.041 Uiso 1 1 calc R
C16 C 1.3210(5) 0.2737(3) 0.49199(14) 0.0342(6) Uani 1 1 d .
H16A H 1.3205 0.3884 0.4636 0.041 Uiso 1 1 calc R
H16B H 1.4924 0.2451 0.5110 0.041 Uiso 1 1 calc R
C17 C 1.2736(5) 0.1581(3) 0.43976(14) 0.0349(6) Uani 1 1 d .
H17A H 1.1009 0.1853 0.4215 0.042 Uiso 1 1 calc R
H17B H 1.2772 0.0431 0.4680 0.042 Uiso 1 1 calc R
C18 C 1.4691(5) 0.1679(4) 0.37282(15) 0.0392(6) Uani 1 1 d .
H18A H 1.4662 0.2828 0.3446 0.047 Uiso 1 1 calc R
H18B H 1.6418 0.1399 0.3909 0.047 Uiso 1 1 calc R
C19 C 1.4176(6) 0.0520(4) 0.32093(17) 0.0498(7) Uani 1 1 d .
H19A H 1.4323 -0.0626 0.3476 0.075 Uiso 1 1 calc GR
H19B H 1.5424 0.0670 0.2779 0.075 Uiso 1 1 calc GR
H19C H 1.2450 0.0772 0.3039 0.075 Uiso 1 1 calc GR

loop_
_atom_site_aniso_label
_atom_site_aniso_U_11
_atom_site_aniso_U_22
_atom_site_aniso_U_33
_atom_site_aniso_U_23
_atom_site_aniso_U_13
_atom_site_aniso_U_12
O1 0.0312(9) 0.0342(9) 0.0333(9) -0.0064(7) 0.0010(7) -0.0039(7)
O4 0.0450(12) 0.0432(11) 0.0486(12) -0.0051(9) -0.0035(9) -0.0001(9)
N1 0.0274(10) 0.0300(10) 0.0289(10) -0.0066(8) -0.0012(8) 0.0004(8)
C1 0.0278(12) 0.0294(11) 0.0282(11) -0.0041(9) -0.0055(9) 0.0018(9)
C2 0.0278(12) 0.0293(11) 0.0262(11) -0.0004(9) -0.0028(9) 0.0005(9)
C3 0.0305(12) 0.0298(11) 0.0286(11) -0.0030(9) -0.0047(9) 0.0008(9)
C4 0.0285(12) 0.0297(11) 0.0297(11) -0.0020(9) -0.0037(9) -0.0005(9)
C5 0.0502(17) 0.0308(13) 0.0579(18) -0.0032(12) -0.0205(14) -0.0064(12)
C6 0.066(2) 0.0447(16) 0.0404(15) -0.0178(12) -0.0137(14) 0.0162(14)
C7 0.0260(11) 0.0340(12) 0.0243(10) -0.0038(9) 0.0015(8) 0.0023(9)
O11 0.0351(10) 0.0429(10) 0.0340(9) -0.0087(8) 0.0010(7) -0.0043(8)
O12 0.0351(10) 0.0390(10) 0.0334(9) -0.0074(7) 0.0015(8) -0.0039(8)
C11 0.0318(12) 0.0336(12) 0.0263(11) -0.0018(9) -0.0055(9) 0.0024(10)
C12 0.0309(13) 0.0401(13) 0.0299(12) -0.0041(10) -0.0016(10) -0.0006(10)
C13 0.0290(12) 0.0387(13) 0.0321(12) -0.0038(10) -0.0018(10) -0.0017(10)
C14 0.0308(12) 0.0375(13) 0.0321(12) -0.0059(10) -0.0027(10) -0.0008(10)
C15 0.0327(13) 0.0390(13) 0.0292(12) -0.0024(10) -0.0023(10) -0.0021(10)
C16 0.0290(12) 0.0387(13) 0.0337(12) -0.0050(10) -0.0016(10) 0.0001(10)
C17 0.0341(13) 0.0377(13) 0.0314(12) -0.0034(10) -0.0027(10) 0.0000(10)
C18 0.0371(14) 0.0451(14) 0.0344(13) -0.0066(11) -0.0015(11) 0.0028(11)
C19 0.0589(19) 0.0528(17) 0.0378(15) -0.0121(13) -0.0026(13) 0.0068(14)

loop_
_atom_type_symbol
_atom_type_description
_atom_type_scat_dispersion_real
_atom_type_scat_dispersion_imag
_atom_type_scat_source
C C 0.0150 0.0070 'International Tables Vol C Tables 4.2.6.8 and 6.1.1.4'
H H 0.0000 0.0000 'International Tables Vol C Tables 4.2.6.8 and 6.1.1.4'
N N 0.0250 0.0140 'International Tables Vol C Tables 4.2.6.8 and 6.1.1.4'
O O 0.0410 0.0250 'International Tables Vol C Tables 4.2.6.8 and 6.1.1.4'

loop_
_geom_angle_atom_site_label_1
_geom_angle_atom_site_label_2
_geom_angle_atom_site_label_3
_geom_angle
_geom_angle_site_symmetry_1
_geom_angle_site_symmetry_3
C4 O4 C5 105.3(2) . .
C1 N1 H1 122.5(19) . .
C2 N1 H1 125.3(19) . .
C2 N1 C1 112.1(2) . .
O1 C1 N1 123.0(2) . .
O1 C1 C3 132.8(2) . 2_567
N1 C1 C3 104.3(2) . 2_567
N1 C2 C4 121.0(2) . .
C3 C2 N1 107.2(2) . .
C3 C2 C4 131.8(2) . .
C2 C3 C1 143.6(2) . 2_567
C2 C3 C3 108.3(3) . 2_567
C3 C3 C1 108.1(3) 2_567 2_567
O4 C4 C2 123.0(2) . .
C7 C4 O4 111.8(2) . .
C7 C4 C2 125.2(2) . .
O4 C5 H5 125.6 . .
C6 C5 O4 108.9(2) . .
C6 C5 H5 125.6 . .
C5 C6 H6 125.7 . .
C5 C6 C7 108.5(3) . .
C7 C6 H6 125.7 . .
C4 C7 C6 105.6(2) . .
C4 C7 H7 127.2 . .
C6 C7 H7 127.2 . .
C11 O12 H12 106(4) . .
O11 C11 O12 123.9(2) . .
O11 C11 C12 123.5(2) . .
O12 C11 C12 112.5(2) . .
C11 C12 H12A 108.9 . .
C11 C12 H12B 108.9 . .
H12A C12 H12B 107.7 . .
C13 C12 C11 113.3(2) . .
C13 C12 H12A 108.9 . .
C13 C12 H12B 108.9 . .
C12 C13 H13A 109.1 . .
C12 C13 H13B 109.1 . .
C12 C13 C14 112.3(2) . .
H13A C13 H13B 107.9 . .
C14 C13 H13A 109.1 . .
C14 C13 H13B 109.1 . .
C13 C14 H14A 109.0 . .
C13 C14 H14B 109.0 . .
H14A C14 H14B 107.8 . .
C15 C14 C13 113.0(2) . .
C15 C14 H14A 109.0 . .
C15 C14 H14B 109.0 . .
C14 C15 H15A 108.9 . .
C14 C15 H15B 108.9 . .
H15A C15 H15B 107.7 . .
C16 C15 C14 113.5(2) . .
C16 C15 H15A 108.9 . .
C16 C15 H15B 108.9 . .
C15 C16 H16A 108.9 . .
C15 C16 H16B 108.9 . .
H16A C16 H16B 107.7 . .
C17 C16 C15 113.4(2) . .
C17 C16 H16A 108.9 . .
C17 C16 H16B 108.9 . .
C16 C17 H17A 108.9 . .
C16 C17 H17B 108.9 . .
C16 C17 C18 113.4(2) . .
H17A C17 H17B 107.7 . .
C18 C17 H17A 108.9 . .
C18 C17 H17B 108.9 . .
C17 C18 H18A 109.1 . .
C17 C18 H18B 109.1 . .
H18A C18 H18B 107.8 . .
C19 C18 C17 112.7(2) . .
C19 C18 H18A 109.1 . .
C19 C18 H18B 109.1 . .
C18 C19 H19A 109.5 . .
C18 C19 H19B 109.5 . .
C18 C19 H19C 109.5 . .
H19A C19 H19B 109.5 . .
H19A C19 H19C 109.5 . .
H19B C19 H19C 109.5 . .

loop_
_geom_bond_atom_site_label_1
_geom_bond_atom_site_label_2
_geom_bond_distance
_geom_bond_site_symmetry_2
O1 C1 1.238(3) .
O4 C4 1.353(3) .
O4 C5 1.397(4) .
N1 H1 0.83(3) .
N1 C1 1.395(3) .
N1 C2 1.384(3) .
C1 C3 1.440(3) 2_567
C2 C3 1.383(3) .
C2 C4 1.426(3) .
C3 C1 1.440(3) 2_567
C3 C3 1.422(5) 2_567
C4 C7 1.350(3) .
C5 H5 0.9500 .
C5 C6 1.343(5) .
C6 H6 0.9500 .
C6 C7 1.397(4) .
C7 H7 0.9500 .
O11 C11 1.211(3) .
O12 H12 0.84(5) .
O12 C11 1.328(3) .
C11 C12 1.512(3) .
C12 H12A 0.9900 .
C12 H12B 0.9900 .
C12 C13 1.512(4) .
C13 H13A 0.9900 .
C13 H13B 0.9900 .
C13 C14 1.524(3) .
C14 H14A 0.9900 .
C14 H14B 0.9900 .
C14 C15 1.524(3) .
C15 H15A 0.9900 .
C15 H15B 0.9900 .
C15 C16 1.524(3) .
C16 H16A 0.9900 .
C16 H16B 0.9900 .
C16 C17 1.521(4) .
C17 H17A 0.9900 .
C17 H17B 0.9900 .
C17 C18 1.531(4) .
C18 H18A 0.9900 .
C18 H18B 0.9900 .
C18 C19 1.524(4) .
C19 H19A 0.9800 .
C19 H19B 0.9800 .
C19 H19C 0.9800 .

loop_
_geom_hbond_atom_site_label_D
_geom_hbond_atom_site_label_H
_geom_hbond_atom_site_label_A
_geom_hbond_distance_DH
_geom_hbond_distance_HA
_geom_hbond_distance_DA
_geom_hbond_angle_DHA
N1 H1 O11 0.83(3) 2.01(3) 2.812(3) 161(3)
O12 H12 O1 0.84(5) 1.83(5) 2.626(3) 158(5)

loop_
_geom_torsion_atom_site_label_1
_geom_torsion_atom_site_label_2
_geom_torsion_atom_site_label_3
_geom_torsion_atom_site_label_4
_geom_torsion
_geom_torsion_site_symmetry_4
O4 C4 C7 C6 0.3(3) .
O4 C5 C6 C7 -0.6(3) .
N1 C2 C3 C1 -178.6(3) 2_567
N1 C2 C3 C3 0.6(3) 2_567
N1 C2 C4 O4 -174.9(2) .
N1 C2 C4 C7 3.8(4) .
C1 N1 C2 C3 -1.5(3) .
C1 N1 C2 C4 176.2(2) .
C2 N1 C1 O1 -178.4(2) .
C2 N1 C1 C3 1.8(2) 2_567
C2 C4 C7 C6 -178.5(2) .
C3 C2 C4 O4 2.2(4) .
C3 C2 C4 C7 -179.1(2) .
C4 O4 C5 C6 0.8(3) .
C4 C2 C3 C1 4.0(5) 2_567
C4 C2 C3 C3 -176.8(3) 2_567
C5 O4 C4 C2 178.2(2) .
C5 O4 C4 C7 -0.7(3) .
C5 C6 C7 C4 0.2(3) .
O11 C11 C12 C13 5.4(3) .
O12 C11 C12 C13 -174.5(2) .
C11 C12 C13 C14 174.4(2) .
C12 C13 C14 C15 -177.1(2) .
C13 C14 C15 C16 178.3(2) .
C14 C15 C16 C17 -178.9(2) .
C15 C16 C17 C18 179.0(2) .
C16 C17 C18 C19 -179.7(2) .
